data_2235536
loop_
_publ_author_name
'Akerman, Matthew P.'
'Chipangura, Mathias'
'Mambanda, Allen'
'Jaganyi, Deogratius'

_publ_section_title
;
 <i>N</i>,<i>N</i>-Bis(pyridin-2-ylmethyl)cyclohexanamine
;
_journal_coeditor_code LD2063
_journal_issue 7
_journal_name_full 'Acta Crystallographica Section E'
_journal_page_first o2194
_journal_page_last o2195
_journal_paper_doi 10.1107/S1600536812027572
_journal_volume 68
_journal_year 2012
_chemical_formula_iupac 'C18 H23 N3'
_chemical_formula_moiety 'C18 H23 N3'
_chemical_formula_sum 'C18 H23 N3'
_chemical_formula_weight 281.39
_chemical_name_systematic
;
<i>N</i>,<i>N</i>-Bis(pyridin-2-ylmethyl)cyclohexanamine
;
_space_group_IT_number 9
_symmetry_cell_setting monoclinic
_symmetry_space_group_name_Hall 'C -2yc'
_symmetry_space_group_name_H-M 'C 1 c 1'
_atom_sites_solution_hydrogens geom
_atom_sites_solution_primary direct
_atom_sites_solution_secondary difmap
_audit_creation_method SHELXL-97
_cell_angle_alpha 90.00
_cell_angle_beta 102.118(4)
_cell_angle_gamma 90.00
_cell_formula_units_Z 4
_cell_length_a 6.2272(2)
_cell_length_b 18.1729(7)
_cell_length_c 14.3213(5)
_cell_measurement_reflns_used 2134
_cell_measurement_temperature 120(2)
_cell_measurement_theta_max 32.1
_cell_measurement_theta_min 3.5
_cell_volume 1584.58(10)
_computing_cell_refinement 'CrysAlis CCD (Oxford Diffraction, 2008)'
_computing_data_collection 'CrysAlis CCD (Oxford Diffraction, 2008)'
_computing_data_reduction 'CrysAlis RED (Oxford Diffraction, 2008)'
_computing_molecular_graphics 'WinGX (Farrugia, 1999)'
_computing_publication_material 'publCIF (Westrip, 2010)'
_computing_structure_refinement 'SHELXL97 (Sheldrick, 2008)'
_computing_structure_solution 'SHELXS97 (Sheldrick, 2008)'
_diffrn_ambient_temperature 120(2)
_diffrn_measured_fraction_theta_full 0.998
_diffrn_measured_fraction_theta_max 0.910
_diffrn_measurement_device_type 'Oxford Diffraction Xcalibur 2 CCD'
_diffrn_measurement_method 'omega scans at fixed theta angles'
_diffrn_radiation_monochromator graphite
_diffrn_radiation_source 'fine-focus sealed tube'
_diffrn_radiation_type MoK\a
_diffrn_radiation_wavelength 0.71073
_diffrn_reflns_av_R_equivalents 0.0332
_diffrn_reflns_av_sigmaI/netI 0.0374
_diffrn_reflns_limit_h_max 6
_diffrn_reflns_limit_h_min -9
_diffrn_reflns_limit_k_max 25
_diffrn_reflns_limit_k_min -26
_diffrn_reflns_limit_l_max 20
_diffrn_reflns_limit_l_min -20
_diffrn_reflns_number 7854
_diffrn_reflns_theta_full 25.00
_diffrn_reflns_theta_max 32.06
_diffrn_reflns_theta_min 3.53
_diffrn_standards_decay_% 0
_diffrn_standards_interval_count 0
_diffrn_standards_interval_time 0
_diffrn_standards_number 0
_exptl_absorpt_coefficient_mu 0.071
_exptl_absorpt_correction_T_max 0.9791
_exptl_absorpt_correction_T_min 0.9588
_exptl_absorpt_correction_type multi-scan
_exptl_absorpt_process_details '(Blessing, 1995)'
_exptl_crystal_colour colourless
_exptl_crystal_density_diffrn 1.180
_exptl_crystal_density_method 'not measured'
_exptl_crystal_description planar
_exptl_crystal_F_000 608
_exptl_crystal_size_max 0.60
_exptl_crystal_size_mid 0.50
_exptl_crystal_size_min 0.30
_refine_diff_density_max 0.149
_refine_diff_density_min -0.251
_refine_ls_extinction_method none
_refine_ls_goodness_of_fit_ref 0.976
_refine_ls_hydrogen_treatment constr
_refine_ls_matrix_type full
_refine_ls_number_parameters 190
_refine_ls_number_reflns 2134
_refine_ls_number_restraints 2
_refine_ls_restrained_S_all 0.976
_refine_ls_R_factor_all 0.0471
_refine_ls_R_factor_gt 0.0381
_refine_ls_shift/su_max 0.000
_refine_ls_shift/su_mean 0.000
_refine_ls_structure_factor_coef Fsqd
_refine_ls_weighting_details 'calc w=1/[\s^2^(Fo^2^)+(0.0530P)^2^+0.0000P] where P=(Fo^2^+2Fc^2^)/3'
_refine_ls_weighting_scheme calc
_refine_ls_wR_factor_gt 0.0827
_refine_ls_wR_factor_ref 0.0853
_reflns_number_gt 2134
_reflns_number_total 2521
_reflns_threshold_expression I>2\s(I)
_cod_data_source_file ld2063.cif
_cod_data_source_block I
_cod_original_cell_volume 1584.57(10)
_cod_original_sg_symbol_H-M 'C c'
_cod_database_code 2235536
_cod_database_fobs_code 2235536

loop_
_symmetry_equiv_pos_as_xyz
'x, y, z'
'x, -y, z+1/2'
'x+1/2, y+1/2, z'
'x+1/2, -y+1/2, z+1/2'

loop_
_atom_site_type_symbol
_atom_site_label
_atom_site_fract_x
_atom_site_fract_y
_atom_site_fract_z
_atom_site_U_iso_or_equiv
_atom_site_adp_type
_atom_site_calc_flag
_atom_site_refinement_flags
_atom_site_occupancy
_atom_site_symmetry_multiplicity
C C1 0.8715(2) 0.26180(9) 0.20552(11) 0.0220(3) Uani d . 1 1
H H1A 1.0103 0.2846 0.1967 0.026 Uiso calc R 1 1
H H1B 0.9082 0.2135 0.2369 0.026 Uiso calc R 1 1
C C2 0.7709(2) 0.31007(8) 0.27025(10) 0.0186(3) Uani d . 1 1
C C3 0.5510(2) 0.30374(9) 0.27499(11) 0.0235(3) Uani d . 1 1
H H3 0.4570 0.2709 0.2338 0.028 Uiso calc R 1 1
C C4 0.4709(3) 0.34586(10) 0.34038(12) 0.0258(3) Uani d . 1 1
H H4 0.3215 0.3420 0.3451 0.031 Uiso calc R 1 1
C C5 0.6111(3) 0.39369(10) 0.39884(12) 0.0265(3) Uani d . 1 1
H H5 0.5610 0.4230 0.4449 0.032 Uiso calc R 1 1
C C6 0.8260(3) 0.39748(9) 0.38825(12) 0.0253(3) Uani d . 1 1
H H6 0.9221 0.4308 0.4278 0.030 Uiso calc R 1 1
C C7 0.7975(3) 0.18410(9) 0.06711(11) 0.0219(3) Uani d . 1 1
H H7A 0.9583 0.1856 0.0719 0.026 Uiso calc R 1 1
H H7B 0.7258 0.1839 -0.0015 0.026 Uiso calc R 1 1
C C8 0.7384(3) 0.11434(8) 0.11310(11) 0.0215(3) Uani d . 1 1
C C9 0.5374(3) 0.10687(10) 0.14035(12) 0.0270(3) Uani d . 1 1
H H9 0.4348 0.1463 0.1310 0.032 Uiso calc R 1 1
C C10 0.4884(3) 0.04184(10) 0.18101(13) 0.0310(4) Uani d . 1 1
H H10 0.3523 0.0358 0.2002 0.037 Uiso calc R 1 1
C C11 0.6412(3) -0.01444(10) 0.19330(13) 0.0313(4) Uani d . 1 1
H H11 0.6137 -0.0598 0.2216 0.038 Uiso calc R 1 1
C C12 0.8340(3) -0.00279(10) 0.16339(14) 0.0321(4) Uani d . 1 1
H H12 0.9380 -0.0417 0.1713 0.039 Uiso calc R 1 1
C C13 0.7079(2) 0.31684(8) 0.05181(11) 0.0196(3) Uani d . 1 1
H H13 0.6855 0.3590 0.0936 0.024 Uiso calc R 1 1
C C14 0.9088(3) 0.33578(9) 0.01086(12) 0.0240(3) Uani d . 1 1
H H14A 1.0392 0.3406 0.0636 0.029 Uiso calc R 1 1
H H14B 0.9370 0.2955 -0.0315 0.029 Uiso calc R 1 1
C C15 0.8733(3) 0.40755(10) -0.04551(13) 0.0304(4) Uani d . 1 1
H H15A 1.0034 0.4179 -0.0730 0.036 Uiso calc R 1 1
H H15B 0.8567 0.4485 -0.0020 0.036 Uiso calc R 1 1
C C16 0.6690(3) 0.40310(10) -0.12573(12) 0.0295(4) Uani d . 1 1
H H16A 0.6455 0.4510 -0.1593 0.035 Uiso calc R 1 1
H H16B 0.6910 0.3652 -0.1725 0.035 Uiso calc R 1 1
C C17 0.4681(3) 0.38384(10) -0.08605(12) 0.0285(4) Uani d . 1 1
H H17A 0.3395 0.3782 -0.1395 0.034 Uiso calc R 1 1
H H17B 0.4367 0.4245 -0.0449 0.034 Uiso calc R 1 1
C C18 0.5024(3) 0.31257(10) -0.02789(12) 0.0250(3) Uani d . 1 1
H H18A 0.3726 0.3034 0.0003 0.030 Uiso calc R 1 1
H H18B 0.5165 0.2709 -0.0707 0.030 Uiso calc R 1 1
N N1 0.7294(2) 0.24994(7) 0.11224(9) 0.0197(3) Uani d . 1 1
N N2 0.9074(2) 0.35684(7) 0.32526(10) 0.0219(3) Uani d . 1 1
N N3 0.8852(2) 0.05990(8) 0.12380(11) 0.0268(3) Uani d . 1 1

loop_
_atom_site_aniso_label
_atom_site_aniso_U_11
_atom_site_aniso_U_22
_atom_site_aniso_U_33
_atom_site_aniso_U_12
_atom_site_aniso_U_13
_atom_site_aniso_U_23
C1 0.0195(7) 0.0269(8) 0.0196(7) 0.0041(6) 0.0039(5) 0.0007(6)
C2 0.0202(7) 0.0190(7) 0.0164(6) 0.0021(5) 0.0033(5) 0.0032(5)
C3 0.0205(7) 0.0296(8) 0.0199(7) -0.0015(6) 0.0031(6) -0.0010(6)
C4 0.0231(7) 0.0326(9) 0.0235(7) 0.0012(6) 0.0089(6) 0.0022(7)
C5 0.0319(8) 0.0269(8) 0.0231(7) 0.0061(7) 0.0114(6) -0.0004(6)
C6 0.0289(8) 0.0217(8) 0.0249(7) 0.0004(6) 0.0043(6) -0.0015(6)
C7 0.0248(7) 0.0214(7) 0.0212(7) 0.0019(6) 0.0090(6) 0.0002(6)
C8 0.0253(7) 0.0221(7) 0.0173(6) -0.0018(6) 0.0049(6) -0.0011(6)
C9 0.0246(8) 0.0273(8) 0.0302(8) -0.0003(6) 0.0081(7) -0.0021(7)
C10 0.0311(8) 0.0324(9) 0.0317(9) -0.0092(7) 0.0114(7) -0.0034(7)
C11 0.0393(10) 0.0259(8) 0.0277(8) -0.0097(7) 0.0048(7) 0.0014(7)
C12 0.0336(9) 0.0242(9) 0.0384(10) 0.0013(7) 0.0072(8) 0.0044(8)
C13 0.0198(7) 0.0208(7) 0.0187(6) 0.0015(6) 0.0049(5) -0.0010(6)
C14 0.0224(7) 0.0251(8) 0.0248(7) -0.0013(6) 0.0058(6) 0.0008(6)
C15 0.0363(9) 0.0266(9) 0.0282(8) -0.0056(7) 0.0065(7) 0.0020(7)
C16 0.0395(10) 0.0269(8) 0.0211(7) 0.0012(7) 0.0041(7) 0.0029(6)
C17 0.0291(8) 0.0307(8) 0.0234(7) 0.0062(7) 0.0002(6) 0.0014(7)
C18 0.0205(7) 0.0295(8) 0.0238(7) 0.0003(6) 0.0016(6) 0.0027(6)
N1 0.0226(6) 0.0211(6) 0.0157(6) 0.0025(5) 0.0048(5) -0.0003(5)
N2 0.0215(6) 0.0202(6) 0.0238(6) 0.0006(5) 0.0040(5) 0.0008(5)
N3 0.0282(7) 0.0224(7) 0.0308(7) 0.0022(6) 0.0080(6) 0.0018(6)

loop_
_atom_type_symbol
_atom_type_description
_atom_type_scat_dispersion_real
_atom_type_scat_dispersion_imag
_atom_type_scat_source
C C 0.0033 0.0016 'International Tables Vol C Tables 4.2.6.8 and 6.1.1.4'
H H 0.0000 0.0000 'International Tables Vol C Tables 4.2.6.8 and 6.1.1.4'
N N 0.0061 0.0033 'International Tables Vol C Tables 4.2.6.8 and 6.1.1.4'

loop_
_geom_angle_atom_site_label_1
_geom_angle_atom_site_label_2
_geom_angle_atom_site_label_3
_geom_angle
N1 C1 C2 113.59(12)
N1 C1 H1A 108.8
C2 C1 H1A 108.8
N1 C1 H1B 108.8
C2 C1 H1B 108.8
H1A C1 H1B 107.7
N2 C2 C3 122.37(14)
N2 C2 C1 116.00(13)
C3 C2 C1 121.58(14)
C4 C3 C2 119.13(15)
C4 C3 H3 120.4
C2 C3 H3 120.4
C3 C4 C5 119.17(15)
C3 C4 H4 120.4
C5 C4 H4 120.4
C6 C5 C4 117.92(15)
C6 C5 H5 121.0
C4 C5 H5 121.0
N2 C6 C5 123.87(16)
N2 C6 H6 118.1
C5 C6 H6 118.1
N1 C7 C8 111.97(12)
N1 C7 H7A 109.2
C8 C7 H7A 109.2
N1 C7 H7B 109.2
C8 C7 H7B 109.2
H7A C7 H7B 107.9
N3 C8 C9 122.00(15)
N3 C8 C7 116.69(14)
C9 C8 C7 121.29(14)
C10 C9 C8 119.52(16)
C10 C9 H9 120.2
C8 C9 H9 120.2
C9 C10 C11 118.68(17)
C9 C10 H10 120.7
C11 C10 H10 120.7
C12 C11 C10 118.01(16)
C12 C11 H11 121.0
C10 C11 H11 121.0
N3 C12 C11 124.36(17)
N3 C12 H12 117.8
C11 C12 H12 117.8
N1 C13 C18 110.69(13)
N1 C13 C14 115.35(12)
C18 C13 C14 110.47(13)
N1 C13 H13 106.6
C18 C13 H13 106.6
C14 C13 H13 106.6
C15 C14 C13 110.87(14)
C15 C14 H14A 109.5
C13 C14 H14A 109.5
C15 C14 H14B 109.5
C13 C14 H14B 109.5
H14A C14 H14B 108.1
C14 C15 C16 110.99(14)
C14 C15 H15A 109.4
C16 C15 H15A 109.4
C14 C15 H15B 109.4
C16 C15 H15B 109.4
H15A C15 H15B 108.0
C17 C16 C15 110.62(14)
C17 C16 H16A 109.5
C15 C16 H16A 109.5
C17 C16 H16B 109.5
C15 C16 H16B 109.5
H16A C16 H16B 108.1
C16 C17 C18 111.50(14)
C16 C17 H17A 109.3
C18 C17 H17A 109.3
C16 C17 H17B 109.3
C18 C17 H17B 109.3
H17A C17 H17B 108.0
C13 C18 C17 111.29(14)
C13 C18 H18A 109.4
C17 C18 H18A 109.4
C13 C18 H18B 109.4
C17 C18 H18B 109.4
H18A C18 H18B 108.0
C1 N1 C7 110.47(12)
C1 N1 C13 112.17(12)
C7 N1 C13 114.30(12)
C2 N2 C6 117.52(14)
C8 N3 C12 117.42(15)

loop_
_geom_bond_atom_site_label_1
_geom_bond_atom_site_label_2
_geom_bond_distance
C1 N1 1.4554(19)
C1 C2 1.505(2)
C1 H1A 0.9900
C1 H1B 0.9900
C2 N2 1.3359(19)
C2 C3 1.390(2)
C3 C4 1.381(2)
C3 H3 0.9500
C4 C5 1.383(2)
C4 H4 0.9500
C5 C6 1.380(2)
C5 H5 0.9500
C6 N2 1.345(2)
C6 H6 0.9500
C7 N1 1.4642(19)
C7 C8 1.509(2)
C7 H7A 0.9900
C7 H7B 0.9900
C8 N3 1.334(2)
C8 C9 1.394(2)
C9 C10 1.380(2)
C9 H9 0.9500
C10 C11 1.383(3)
C10 H10 0.9500
C11 C12 1.373(3)
C11 H11 0.9500
C12 N3 1.341(2)
C12 H12 0.9500
C13 N1 1.4821(19)
C13 C18 1.528(2)
C13 C14 1.528(2)
C13 H13 1.0000
C14 C15 1.526(2)
C14 H14A 0.9900
C14 H14B 0.9900
C15 C16 1.527(2)
C15 H15A 0.9900
C15 H15B 0.9900
C16 C17 1.520(3)
C16 H16A 0.9900
C16 H16B 0.9900
C17 C18 1.530(2)
C17 H17A 0.9900
C17 H17B 0.9900
C18 H18A 0.9900
C18 H18B 0.9900

loop_
_geom_hbond_atom_site_label_D
_geom_hbond_atom_site_label_H
_geom_hbond_atom_site_label_A
_geom_hbond_site_symmetry_A
_geom_hbond_distance_DH
_geom_hbond_distance_HA
_geom_hbond_distance_DA
_geom_hbond_angle_DHA
_geom_hbond_publ_flag
C4 H4 N2 1_455 0.95 2.547 3.475(2) 165.70(10) yes
C11 H11 N2 3_445 0.95 2.637 3.511(2) 153.10(10) yes

loop_
_geom_torsion_atom_site_label_1
_geom_torsion_atom_site_label_2
_geom_torsion_atom_site_label_3
_geom_torsion_atom_site_label_4
_geom_torsion
N1 C1 C2 N2 -142.02(14)
N1 C1 C2 C3 40.6(2)
N2 C2 C3 C4 -1.6(2)
C1 C2 C3 C4 175.56(14)
C2 C3 C4 C5 0.6(2)
C3 C4 C5 C6 0.6(2)
C4 C5 C6 N2 -0.8(3)
N1 C7 C8 N3 -140.81(14)
N1 C7 C8 C9 40.9(2)
N3 C8 C9 C10 1.0(2)
C7 C8 C9 C10 179.14(15)
C8 C9 C10 C11 -0.2(3)
C9 C10 C11 C12 -0.6(3)
C10 C11 C12 N3 0.7(3)
N1 C13 C14 C15 -176.97(13)
C18 C13 C14 C15 56.58(17)
C13 C14 C15 C16 -57.35(18)
C14 C15 C16 C17 56.55(19)
C15 C16 C17 C18 -55.53(19)
N1 C13 C18 C17 175.48(13)
C14 C13 C18 C17 -55.51(17)
C16 C17 C18 C13 55.43(18)
C2 C1 N1 C7 -159.59(13)
C2 C1 N1 C13 71.62(17)
C8 C7 N1 C1 73.28(16)
C8 C7 N1 C13 -159.09(13)
C18 C13 N1 C1 -159.74(12)
C14 C13 N1 C1 73.93(15)
C18 C13 N1 C7 73.51(16)
C14 C13 N1 C7 -52.83(17)
C3 C2 N2 C6 1.4(2)
C1 C2 N2 C6 -175.90(14)
C5 C6 N2 C2 -0.2(2)
C9 C8 N3 C12 -0.9(2)
C7 C8 N3 C12 -179.15(15)
C11 C12 N3 C8 0.1(3)

loop_
_cod_related_entry_id
_cod_related_entry_database
_cod_related_entry_code
1 ChemSpider 30657890
